data_1544473
loop_
_publ_author_name
'Maeda, H.'
'Ishiguro, Y.'
'Honda, T.'
'Jung, J.-S.'
'Michimura, S.'
'Inami, T.'
'Kimura, T.'
'Wakabayashi, Y.'

_publ_section_title
;
 Structural investigation of magnetocapacitive SmMnO3
;
_journal_name_full 'Journal of the Ceramic Society of Japan'
_journal_page_first 265
_journal_page_last 267
_journal_volume 121
_journal_year 2013
_chemical_formula_sum 'Mn O3 Sm'
_chemical_name_common SmMnO3
_space_group_IT_number 62
_space_group_name_H-M_alt 'P b n m'
_symmetry_space_group_name_Hall '-P 2c 2ab'
_symmetry_space_group_name_H-M 'P b n m'
_cell_angle_alpha 90
_cell_angle_beta 90
_cell_angle_gamma 90
_cell_formula_units_Z 4
_cell_length_a 5.3694(8)
_cell_length_b 5.8649(7)
_cell_length_c 7.4803(9)
_cell_volume 235.56(5)
_cod_data_source_file SmMnO3-300K.cif
_cod_data_source_block SmMnO3
_cod_original_formula_sum 'Sm Mn O3'
_cod_database_code 1544473

loop_
_space_group_symop_operation_xyz
'x, y, z'
'-x, -y, -z'
'x+1/2, -y+1/2, -z'
'-x+1/2, y+1/2, z'
'-x, -y, z+1/2'
'x, y, -z+1/2'
'-x+1/2, y+1/2, -z+1/2'
'x+1/2, -y+1/2, z+1/2'

loop_
_atom_site_label
_atom_site_occupancy
_atom_site_fract_x
_atom_site_fract_y
_atom_site_fract_z
_atom_site_adp_type
_atom_site_B_iso_or_equiv
_atom_site_type_symbol
Sm 1.0 0.98515(4) 0.07600(2) 0.250000 Biso 1.000000 Sm
Mn 1.0 0.500000 0.000000 0.000000 Biso 1.000000 Mn
O1 1.0 0.0977(5) 0.4722(4) 0.250000 Biso 1.000000 O
O2 1.0 0.2084(4) 0.1757(2) 0.54748(17) Biso 1.000000 O
